data_1546010
loop_
_publ_author_name
'Zhang, Kaifan'
'Xu, Xiaoying'
'Zheng, Jiuan'
'Yao, Hequan'
'Huang, Yue'
'Lin, Aijun'

_publ_section_title
;
 [3 + 3] Cycloaddition of in Situ Formed Azaoxyallyl Cations with
 2-Alkenylindoles: An Approach to Tetrahydro-\b-carbolinones.
;
_journal_name_full 'Organic letters'
_journal_paper_doi 10.1021/acs.orglett.7b00914
_journal_year 2017
_chemical_formula_sum 'C25 H27 Br N2 O4'
_chemical_formula_weight 499.39
_chemical_name_systematic
;
 ?
;
_space_group_crystal_system monoclinic
_space_group_IT_number 14
_space_group_name_Hall '-P 2ybc'
_space_group_name_H-M_alt 'P 1 21/c 1'
_symmetry_space_group_name_Hall '-P 2ybc'
_symmetry_space_group_name_H-M 'P 1 21/c 1'
_atom_sites_solution_hydrogens geom
_audit_creation_method SHELXL-2013
_cell_angle_alpha 90
_cell_angle_beta 104.972(4)
_cell_angle_gamma 90
_cell_formula_units_Z 4
_cell_length_a 13.452(5)
_cell_length_b 9.374(3)
_cell_length_c 19.421(7)
_cell_measurement_reflns_used 4692
_cell_measurement_temperature 296(2)
_cell_measurement_theta_max 22.097
_cell_measurement_theta_min 2.313
_cell_volume 2365.8(14)
_computing_structure_refinement 'SHELXL-2013 (Sheldrick, 2013)'
_diffrn_ambient_temperature 296(2)
_diffrn_measured_fraction_theta_full 0.996
_diffrn_measured_fraction_theta_max 0.918
_diffrn_measurement_device_type 'Bruker smart CCD'
_diffrn_radiation_type MoK\a
_diffrn_radiation_wavelength 0.71073
_diffrn_reflns_av_R_equivalents 0.0325
_diffrn_reflns_av_unetI/netI 0.0343
_diffrn_reflns_Laue_measured_fraction_full 0.996
_diffrn_reflns_Laue_measured_fraction_max 0.918
_diffrn_reflns_limit_h_max 17
_diffrn_reflns_limit_h_min -17
_diffrn_reflns_limit_k_max 11
_diffrn_reflns_limit_k_min -11
_diffrn_reflns_limit_l_max 23
_diffrn_reflns_limit_l_min -23
_diffrn_reflns_number 17244
_diffrn_reflns_point_group_measured_fraction_full 0.996
_diffrn_reflns_point_group_measured_fraction_max 0.918
_diffrn_reflns_theta_full 25.242
_diffrn_reflns_theta_max 26.884
_diffrn_reflns_theta_min 1.567
_exptl_absorpt_coefficient_mu 1.771
_exptl_crystal_colour colorless
_exptl_crystal_density_diffrn 1.402
_exptl_crystal_description block
_exptl_crystal_F_000 1032
_exptl_crystal_size_max 0.150
_exptl_crystal_size_mid 0.120
_exptl_crystal_size_min 0.100
_refine_diff_density_max 0.343
_refine_diff_density_min -0.389
_refine_diff_density_rms 0.041
_refine_ls_extinction_coef 0.0036(6)
_refine_ls_extinction_expression Fc^*^=kFc[1+0.001xFc^2^\l^3^/sin(2\q)]^-1/4^
_refine_ls_extinction_method SHELXL
_refine_ls_goodness_of_fit_ref 1.025
_refine_ls_hydrogen_treatment constr
_refine_ls_matrix_type full
_refine_ls_number_parameters 294
_refine_ls_number_reflns 4691
_refine_ls_number_restraints 0
_refine_ls_restrained_S_all 1.025
_refine_ls_R_factor_all 0.0627
_refine_ls_R_factor_gt 0.0369
_refine_ls_shift/su_max 0.056
_refine_ls_shift/su_mean 0.001
_refine_ls_structure_factor_coef Fsqd
_refine_ls_weighting_details
;
 w=1/[\s^2^(Fo^2^)+(0.0555P)^2^+0.2898P]
 where P=(Fo^2^+2Fc^2^)/3
;
_refine_ls_weighting_scheme calc
_refine_ls_wR_factor_gt 0.0941
_refine_ls_wR_factor_ref 0.1044
_reflns_Friedel_coverage 0.000
_reflns_number_gt 3305
_reflns_number_total 4691
_reflns_threshold_expression 'I > 2\s(I)'
_cod_data_source_file ol7b00914_si_002.cif
_cod_data_source_block a
_cod_original_cell_volume 2365.9(15)
_cod_database_code 1546010
_shelx_space_group_comment
;
The symmetry employed for this shelxl refinement is uniquely defined
by the following loop, which should always be used as a source of
symmetry information in preference to the above space-group names.
They are only intended as comments.
;
_shelx_estimated_absorpt_t_min 0.777
_shelx_estimated_absorpt_t_max 0.843
_shelxl_version_number 2013-2

loop_
_space_group_symop_operation_xyz
'x, y, z'
'-x, y+1/2, -z+1/2'
'-x, -y, -z'
'x, -y-1/2, z-1/2'

loop_
_atom_site_label
_atom_site_type_symbol
_atom_site_fract_x
_atom_site_fract_y
_atom_site_fract_z
_atom_site_U_iso_or_equiv
_atom_site_adp_type
_atom_site_occupancy
_atom_site_site_symmetry_order
_atom_site_calc_flag
_atom_site_refinement_flags_posn
_atom_site_refinement_flags_adp
Br1 Br 1.37040(2) 0.52032(4) 0.02713(2) 0.07371(15) Uani 1 1 d . .
C1 C 1.08402(19) 0.3608(2) -0.07216(11) 0.0471(6) Uani 1 1 d . .
H1 H 1.0442 0.3503 -0.1187 0.056 Uiso 1 1 calc R U
C2 C 1.17986(19) 0.4187(3) -0.05835(12) 0.0502(6) Uani 1 1 d . .
H2 H 1.2061 0.4493 -0.0957 0.060 Uiso 1 1 calc R U
C3 C 1.23871(18) 0.4321(3) 0.01174(13) 0.0486(6) Uani 1 1 d . .
C4 C 1.20558(18) 0.3875(2) 0.06950(12) 0.0461(6) Uani 1 1 d . .
H4 H 1.2477 0.3953 0.1156 0.055 Uiso 1 1 calc R U
C5 C 1.10636(16) 0.3297(2) 0.05691(10) 0.0382(5) Uani 1 1 d . .
C6 C 1.04727(17) 0.3177(2) -0.01495(11) 0.0395(5) Uani 1 1 d . .
C7 C 0.86855(19) 0.2381(3) -0.07826(12) 0.0579(7) Uani 1 1 d . .
H7A H 0.8614 0.3205 -0.1085 0.087 Uiso 1 1 calc R U
H7B H 0.8059 0.2233 -0.0642 0.087 Uiso 1 1 calc R U
H7C H 0.8826 0.1559 -0.1037 0.087 Uiso 1 1 calc R U
C8 C 0.95144(17) 0.2378(2) 0.05499(10) 0.0393(5) Uani 1 1 d . .
C9 C 1.04224(16) 0.2776(2) 0.10061(11) 0.0387(5) Uani 1 1 d . .
C10 C 1.06151(17) 0.2624(2) 0.18076(11) 0.0422(5) Uani 1 1 d . .
C11 C 1.1174(2) 0.3927(3) 0.22061(12) 0.0634(7) Uani 1 1 d . .
H11A H 1.1848 0.3996 0.2127 0.095 Uiso 1 1 calc R U
H11B H 1.1235 0.3824 0.2707 0.095 Uiso 1 1 calc R U
H11C H 1.0790 0.4775 0.2034 0.095 Uiso 1 1 calc R U
C12 C 1.1252(2) 0.1263(3) 0.20677(13) 0.0651(7) Uani 1 1 d . .
H12A H 1.0868 0.0438 0.1858 0.098 Uiso 1 1 calc R U
H12B H 1.1397 0.1202 0.2577 0.098 Uiso 1 1 calc R U
H12C H 1.1887 0.1303 0.1929 0.098 Uiso 1 1 calc R U
C13 C 0.96076(18) 0.2440(2) 0.20260(11) 0.0436(5) Uani 1 1 d . .
C14 C 0.86020(17) 0.1843(2) 0.07561(11) 0.0423(5) Uani 1 1 d . .
H14 H 0.8000 0.2361 0.0475 0.051 Uiso 1 1 calc R U
C15 C 0.8396(2) 0.0226(2) 0.06261(14) 0.0537(6) Uani 1 1 d . .
H15A H 0.8650 -0.0079 0.0226 0.064 Uiso 1 1 calc R U
H15B H 0.8763 -0.0304 0.1044 0.064 Uiso 1 1 calc R U
C16 C 0.7266(2) -0.0089(3) 0.04745(16) 0.0635(7) Uani 1 1 d . .
C17 C 0.5981(2) -0.1497(4) 0.07623(19) 0.0874(10) Uani 1 1 d . .
H17A H 0.5710 -0.1956 0.0305 0.105 Uiso 1 1 calc R U
H17B H 0.5590 -0.0631 0.0774 0.105 Uiso 1 1 calc R U
C18 C 0.5893(3) -0.2454(4) 0.1339(2) 0.1102(13) Uani 1 1 d . .
H18A H 0.6235 -0.3338 0.1300 0.165 Uiso 1 1 calc R U
H18B H 0.5179 -0.2635 0.1306 0.165 Uiso 1 1 calc R U
H18C H 0.6207 -0.2017 0.1790 0.165 Uiso 1 1 calc R U
C19 C 0.7228(2) 0.2838(3) 0.18424(16) 0.0653(7) Uani 1 1 d . .
H19A H 0.7072 0.3472 0.1434 0.078 Uiso 1 1 calc R U
H19B H 0.7560 0.3384 0.2263 0.078 Uiso 1 1 calc R U
C20 C 0.62684(19) 0.2145(3) 0.19347(13) 0.0515(6) Uani 1 1 d . .
C21 C 0.5367(2) 0.2228(4) 0.14093(15) 0.0731(8) Uani 1 1 d . .
H21 H 0.5344 0.2763 0.1002 0.088 Uiso 1 1 calc R U
C22 C 0.4502(3) 0.1537(5) 0.14737(19) 0.0911(11) Uani 1 1 d . .
H22 H 0.3890 0.1626 0.1119 0.109 Uiso 1 1 calc R U
C23 C 0.4537(3) 0.0712(4) 0.2062(2) 0.0929(11) Uani 1 1 d . .
H23 H 0.3953 0.0220 0.2101 0.112 Uiso 1 1 calc R U
C24 C 0.5426(3) 0.0612(4) 0.25899(19) 0.0864(10) Uani 1 1 d . .
H24 H 0.5452 0.0052 0.2989 0.104 Uiso 1 1 calc R U
C25 C 0.6281(2) 0.1341(3) 0.25292(14) 0.0677(8) Uani 1 1 d . .
H25 H 0.6881 0.1291 0.2896 0.081 Uiso 1 1 calc R U
N1 N 0.95319(14) 0.2603(2) -0.01505(9) 0.0429(4) Uani 1 1 d . .
N2 N 0.87266(14) 0.2199(2) 0.15045(9) 0.0467(5) Uani 1 1 d . .
O1 O 0.95877(14) 0.2519(2) 0.26501(8) 0.0642(5) Uani 1 1 d . .
O2 O 0.78791(12) 0.16955(17) 0.17354(8) 0.0493(4) Uani 1 1 d . .
O3 O 0.66229(19) 0.0580(3) 0.00571(14) 0.1056(9) Uani 1 1 d . .
O4 O 0.70603(14) -0.11584(19) 0.08601(11) 0.0678(5) Uani 1 1 d . .

loop_
_atom_site_aniso_label
_atom_site_aniso_U_11
_atom_site_aniso_U_22
_atom_site_aniso_U_33
_atom_site_aniso_U_23
_atom_site_aniso_U_13
_atom_site_aniso_U_12
Br1 0.0523(2) 0.0935(3) 0.0743(2) 0.01168(16) 0.01446(15) -0.01897(15)
C1 0.0527(15) 0.0556(14) 0.0320(11) 0.0024(10) 0.0092(10) 0.0018(12)
C2 0.0560(16) 0.0560(15) 0.0426(13) 0.0070(11) 0.0196(12) 0.0019(12)
C3 0.0420(13) 0.0508(14) 0.0530(14) 0.0041(11) 0.0125(11) -0.0046(11)
C4 0.0456(14) 0.0501(14) 0.0392(12) 0.0004(10) 0.0051(10) -0.0011(11)
C5 0.0411(12) 0.0397(12) 0.0323(11) -0.0003(9) 0.0066(9) 0.0033(10)
C6 0.0421(13) 0.0423(12) 0.0329(11) -0.0022(9) 0.0073(9) 0.0024(10)
C7 0.0565(16) 0.0785(18) 0.0333(12) -0.0052(12) 0.0018(11) -0.0058(13)
C8 0.0415(12) 0.0424(12) 0.0328(11) 0.0002(9) 0.0076(9) 0.0006(10)
C9 0.0428(13) 0.0395(12) 0.0328(11) 0.0002(9) 0.0078(9) 0.0015(10)
C10 0.0456(13) 0.0478(13) 0.0311(11) 0.0022(9) 0.0061(9) 0.0009(10)
C11 0.0752(18) 0.0756(19) 0.0375(13) -0.0126(12) 0.0111(12) -0.0214(15)
C12 0.0668(18) 0.0761(19) 0.0509(15) 0.0155(13) 0.0123(13) 0.0220(15)
C13 0.0526(15) 0.0433(13) 0.0350(12) 0.0053(10) 0.0112(10) 0.0045(11)
C14 0.0432(13) 0.0459(13) 0.0364(12) -0.0011(10) 0.0079(10) -0.0007(10)
C15 0.0566(16) 0.0488(14) 0.0583(15) -0.0065(11) 0.0195(13) -0.0083(12)
C16 0.0616(18) 0.0601(18) 0.0632(17) -0.0085(14) 0.0061(15) -0.0175(14)
C17 0.0609(19) 0.084(2) 0.116(3) -0.010(2) 0.0211(18) -0.0252(17)
C18 0.101(3) 0.121(3) 0.123(3) -0.014(3) 0.055(2) -0.048(2)
C19 0.0624(18) 0.0531(15) 0.088(2) 0.0006(14) 0.0335(16) 0.0050(13)
C20 0.0487(15) 0.0550(15) 0.0541(14) -0.0001(12) 0.0195(12) 0.0101(12)
C21 0.064(2) 0.094(2) 0.0583(17) 0.0087(15) 0.0115(15) 0.0133(17)
C22 0.055(2) 0.129(3) 0.081(2) -0.014(2) 0.0023(17) 0.005(2)
C23 0.060(2) 0.110(3) 0.121(3) -0.015(2) 0.045(2) -0.011(2)
C24 0.082(2) 0.104(3) 0.085(2) 0.023(2) 0.042(2) 0.003(2)
C25 0.0553(17) 0.090(2) 0.0584(16) 0.0124(15) 0.0148(13) 0.0098(15)
N1 0.0408(11) 0.0542(12) 0.0301(9) -0.0037(8) 0.0026(8) -0.0027(9)
N2 0.0439(11) 0.0601(12) 0.0391(10) -0.0017(9) 0.0162(9) -0.0055(9)
O1 0.0672(12) 0.0927(14) 0.0342(9) 0.0047(9) 0.0155(8) -0.0019(10)
O2 0.0491(10) 0.0496(9) 0.0542(9) 0.0048(7) 0.0224(8) 0.0006(8)
O3 0.0741(15) 0.1146(18) 0.1013(17) 0.0319(16) -0.0256(14) -0.0333(14)
O4 0.0588(12) 0.0562(11) 0.0912(14) 0.0000(10) 0.0245(10) -0.0104(9)

loop_
_atom_type_symbol
_atom_type_description
_atom_type_scat_dispersion_real
_atom_type_scat_dispersion_imag
_atom_type_scat_source
C C 0.0033 0.0016 'International Tables Vol C Tables 4.2.6.8 and 6.1.1.4'
H H 0.0000 0.0000 'International Tables Vol C Tables 4.2.6.8 and 6.1.1.4'
N N 0.0061 0.0033 'International Tables Vol C Tables 4.2.6.8 and 6.1.1.4'
O O 0.0106 0.0060 'International Tables Vol C Tables 4.2.6.8 and 6.1.1.4'
Br Br -0.2901 2.4595 'International Tables Vol C Tables 4.2.6.8 and 6.1.1.4'

loop_
_geom_angle_atom_site_label_1
_geom_angle_atom_site_label_2
_geom_angle_atom_site_label_3
_geom_angle
C2 C1 C6 118.3(2)
C2 C1 H1 120.9
C6 C1 H1 120.9
C1 C2 C3 120.0(2)
C1 C2 H2 120.0
C3 C2 H2 120.0
C4 C3 C2 123.2(2)
C4 C3 Br1 119.20(18)
C2 C3 Br1 117.56(17)
C3 C4 C5 118.0(2)
C3 C4 H4 121.0
C5 C4 H4 121.0
C4 C5 C6 117.88(19)
C4 C5 C9 135.66(19)
C6 C5 C9 106.45(19)
N1 C6 C1 129.1(2)
N1 C6 C5 108.27(18)
C1 C6 C5 122.6(2)
N1 C7 H7A 109.5
N1 C7 H7B 109.5
H7A C7 H7B 109.5
N1 C7 H7C 109.5
H7A C7 H7C 109.5
H7B C7 H7C 109.5
C9 C8 N1 110.95(19)
C9 C8 C14 125.88(19)
N1 C8 C14 123.10(19)
C8 C9 C5 106.39(18)
C8 C9 C10 121.9(2)
C5 C9 C10 131.72(19)
C9 C10 C13 111.47(18)
C9 C10 C11 112.00(18)
C13 C10 C11 107.71(19)
C9 C10 C12 110.20(18)
C13 C10 C12 105.74(19)
C11 C10 C12 109.5(2)
C10 C11 H11A 109.5
C10 C11 H11B 109.5
H11A C11 H11B 109.5
C10 C11 H11C 109.5
H11A C11 H11C 109.5
H11B C11 H11C 109.5
C10 C12 H12A 109.5
C10 C12 H12B 109.5
H12A C12 H12B 109.5
C10 C12 H12C 109.5
H12A C12 H12C 109.5
H12B C12 H12C 109.5
O1 C13 N2 120.6(2)
O1 C13 C10 121.1(2)
N2 C13 C10 118.33(18)
N2 C14 C8 107.68(17)
N2 C14 C15 110.83(18)
C8 C14 C15 114.53(19)
N2 C14 H14 107.9
C8 C14 H14 107.9
C15 C14 H14 107.9
C16 C15 C14 110.8(2)
C16 C15 H15A 109.5
C14 C15 H15A 109.5
C16 C15 H15B 109.5
C14 C15 H15B 109.5
H15A C15 H15B 108.1
O3 C16 O4 124.1(3)
O3 C16 C15 123.1(3)
O4 C16 C15 112.8(3)
O4 C17 C18 108.0(3)
O4 C17 H17A 110.1
C18 C17 H17A 110.1
O4 C17 H17B 110.1
C18 C17 H17B 110.1
H17A C17 H17B 108.4
C17 C18 H18A 109.5
C17 C18 H18B 109.5
H18A C18 H18B 109.5
C17 C18 H18C 109.5
H18A C18 H18C 109.5
H18B C18 H18C 109.5
O2 C19 C20 105.8(2)
O2 C19 H19A 110.6
C20 C19 H19A 110.6
O2 C19 H19B 110.6
C20 C19 H19B 110.6
H19A C19 H19B 108.7
C21 C20 C25 118.2(3)
C21 C20 C19 120.7(3)
C25 C20 C19 121.0(2)
C20 C21 C22 121.1(3)
C20 C21 H21 119.5
C22 C21 H21 119.5
C23 C22 C21 119.8(3)
C23 C22 H22 120.1
C21 C22 H22 120.1
C24 C23 C22 120.0(3)
C24 C23 H23 120.0
C22 C23 H23 120.0
C23 C24 C25 119.6(3)
C23 C24 H24 120.2
C25 C24 H24 120.2
C24 C25 C20 121.2(3)
C24 C25 H25 119.4
C20 C25 H25 119.4
C6 N1 C8 107.94(17)
C6 N1 C7 125.13(18)
C8 N1 C7 126.77(19)
C13 N2 O2 115.98(17)
C13 N2 C14 129.20(19)
O2 N2 C14 110.27(16)
N2 O2 C19 111.77(17)
C16 O4 C17 116.1(2)

loop_
_geom_bond_atom_site_label_1
_geom_bond_atom_site_label_2
_geom_bond_distance
Br1 C3 1.907(2)
C1 C2 1.360(3)
C1 C6 1.388(3)
C1 H1 0.9300
C2 C3 1.392(3)
C2 H2 0.9300
C3 C4 1.375(3)
C4 C5 1.402(3)
C4 H4 0.9300
C5 C6 1.421(3)
C5 C9 1.443(3)
C6 N1 1.375(3)
C7 N1 1.458(3)
C7 H7A 0.9600
C7 H7B 0.9600
C7 H7C 0.9600
C8 C9 1.363(3)
C8 N1 1.383(3)
C8 C14 1.474(3)
C9 C10 1.517(3)
C10 C13 1.531(3)
C10 C11 1.534(3)
C10 C12 1.548(3)
C11 H11A 0.9600
C11 H11B 0.9600
C11 H11C 0.9600
C12 H12A 0.9600
C12 H12B 0.9600
C12 H12C 0.9600
C13 O1 1.222(3)
C13 N2 1.364(3)
C14 N2 1.458(3)
C14 C15 1.550(3)
C14 H14 0.9800
C15 C16 1.501(4)
C15 H15A 0.9700
C15 H15B 0.9700
C16 O3 1.199(4)
C16 O4 1.322(3)
C17 O4 1.450(3)
C17 C18 1.464(4)
C17 H17A 0.9700
C17 H17B 0.9700
C18 H18A 0.9600
C18 H18B 0.9600
C18 H18C 0.9600
C19 O2 1.432(3)
C19 C20 1.497(4)
C19 H19A 0.9700
C19 H19B 0.9700
C20 C21 1.370(4)
C20 C25 1.375(4)
C21 C22 1.366(5)
C21 H21 0.9300
C22 C23 1.370(5)
C22 H22 0.9300
C23 C24 1.363(5)
C23 H23 0.9300
C24 C25 1.368(4)
C24 H24 0.9300
C25 H25 0.9300
N2 O2 1.410(2)

loop_
_geom_torsion_atom_site_label_1
_geom_torsion_atom_site_label_2
_geom_torsion_atom_site_label_3
_geom_torsion_atom_site_label_4
_geom_torsion
C6 C1 C2 C3 0.7(4)
C1 C2 C3 C4 0.9(4)
C1 C2 C3 Br1 -177.89(19)
C2 C3 C4 C5 -2.0(4)
Br1 C3 C4 C5 176.74(16)
C3 C4 C5 C6 1.6(3)
C3 C4 C5 C9 -176.9(2)
C2 C1 C6 N1 178.2(2)
C2 C1 C6 C5 -1.1(3)
C4 C5 C6 N1 -179.47(19)
C9 C5 C6 N1 -0.6(2)
C4 C5 C6 C1 -0.1(3)
C9 C5 C6 C1 178.8(2)
N1 C8 C9 C5 0.3(2)
C14 C8 C9 C5 -176.8(2)
N1 C8 C9 C10 -179.25(18)
C14 C8 C9 C10 3.6(3)
C4 C5 C9 C8 178.8(2)
C6 C5 C9 C8 0.2(2)
C4 C5 C9 C10 -1.7(4)
C6 C5 C9 C10 179.7(2)
C8 C9 C10 C13 -17.6(3)
C5 C9 C10 C13 163.0(2)
C8 C9 C10 C11 -138.3(2)
C5 C9 C10 C11 42.3(3)
C8 C9 C10 C12 99.5(3)
C5 C9 C10 C12 -79.9(3)
C9 C10 C13 O1 -168.7(2)
C11 C10 C13 O1 -45.4(3)
C12 C10 C13 O1 71.5(3)
C9 C10 C13 N2 10.6(3)
C11 C10 C13 N2 133.8(2)
C12 C10 C13 N2 -109.2(2)
C9 C8 C14 N2 16.1(3)
N1 C8 C14 N2 -160.7(2)
C9 C8 C14 C15 -107.6(3)
N1 C8 C14 C15 75.6(3)
N2 C14 C15 C16 87.7(3)
C8 C14 C15 C16 -150.3(2)
C14 C15 C16 O3 47.6(4)
C14 C15 C16 O4 -131.1(2)
O2 C19 C20 C21 -107.7(3)
O2 C19 C20 C25 68.5(3)
C25 C20 C21 C22 0.3(4)
C19 C20 C21 C22 176.6(3)
C20 C21 C22 C23 -1.9(5)
C21 C22 C23 C24 1.7(6)
C22 C23 C24 C25 0.1(6)
C23 C24 C25 C20 -1.8(5)
C21 C20 C25 C24 1.6(4)
C19 C20 C25 C24 -174.7(3)
C1 C6 N1 C8 -178.6(2)
C5 C6 N1 C8 0.8(2)
C1 C6 N1 C7 -2.8(4)
C5 C6 N1 C7 176.6(2)
C9 C8 N1 C6 -0.7(3)
C14 C8 N1 C6 176.57(19)
C9 C8 N1 C7 -176.4(2)
C14 C8 N1 C7 0.9(4)
O1 C13 N2 O2 -15.7(3)
C10 C13 N2 O2 165.09(17)
O1 C13 N2 C14 -169.1(2)
C10 C13 N2 C14 11.6(3)
C8 C14 N2 C13 -24.6(3)
C15 C14 N2 C13 101.4(3)
C8 C14 N2 O2 -179.25(17)
C15 C14 N2 O2 -53.3(2)
C13 N2 O2 C19 93.6(2)
C14 N2 O2 C19 -108.1(2)
C20 C19 O2 N2 168.55(19)
O3 C16 O4 C17 -0.7(4)
C15 C16 O4 C17 177.9(2)
C18 C17 O4 C16 -167.0(3)
